data_2239980
loop_
_publ_author_name
'Sun, Xian-Shun'
'Wang, Ming-Ming'
'Li, Dan-Dan'

_publ_section_title
;
 Crystal structure of
 (<i>E</i>)-2-(2-{5-[(2-acetoxyethyl)(methyl)amino]thiophen-2-yl}vinyl)-3-methylbenzothiazolium
 iodide monohydrate
;
_journal_issue 10
_journal_name_full 'Acta Crystallographica Section E'
_journal_page_first o1104
_journal_page_last o1105
_journal_paper_doi 10.1107/S1600536814020121
_journal_volume 70
_journal_year 2014
_chemical_formula_iupac 'C19 H21 N2 O2 S2 +, I -, H2 O'
_chemical_formula_moiety 'C19 H21 N2 O2 S2 +, I -, H2 O'
_chemical_formula_sum 'C19 H23 I N2 O3 S2'
_chemical_formula_weight 518.43
_chemical_name_systematic
'(<i>E</i>)-2-(2-{5-[(2-Acetoxyethyl)(methyl)amino]thiophen-2-yl}vinyl)-3-methylbenzothiazolium iodide monohydrate'
_space_group_IT_number 2
_symmetry_cell_setting triclinic
_symmetry_space_group_name_Hall '-P 1'
_symmetry_space_group_name_H-M 'P -1'
_atom_sites_solution_hydrogens geom
_atom_sites_solution_primary direct
_atom_sites_solution_secondary difmap
_audit_creation_method SHELXL-97
_cell_angle_alpha 94.4200(10)
_cell_angle_beta 110.0670(10)
_cell_angle_gamma 99.9190(10)
_cell_formula_units_Z 2
_cell_length_a 9.6689(9)
_cell_length_b 11.1237(11)
_cell_length_c 11.1693(11)
_cell_measurement_reflns_used 3223
_cell_measurement_temperature 293(2)
_cell_measurement_theta_max 26.76
_cell_measurement_theta_min 2.58
_cell_volume 1099.40(18)
_computing_cell_refinement 'SAINT (Bruker, 2007)'
_computing_data_collection 'SMART (Bruker, 2007)'
_computing_data_reduction 'SAINT (Bruker, 2007)'
_computing_molecular_graphics 'SHELXTL (Sheldrick, 2008)'
_computing_publication_material 'SHELXTL (Sheldrick, 2008)'
_computing_structure_refinement 'SHELXTL (Sheldrick, 2008)'
_computing_structure_solution 'SHELXTL (Sheldrick, 2008)'
_diffrn_ambient_temperature 293(2)
_diffrn_measured_fraction_theta_full 0.974
_diffrn_measured_fraction_theta_max 0.974
_diffrn_measurement_device_type 'Bruker  SMART 1000 CCD area-detector'
_diffrn_measurement_method 'phi and omega scans'
_diffrn_radiation_monochromator graphite
_diffrn_radiation_source 'fine-focus sealed tube'
_diffrn_radiation_type MoK\a
_diffrn_radiation_wavelength 0.71073
_diffrn_reflns_av_R_equivalents 0.0157
_diffrn_reflns_av_sigmaI/netI 0.0239
_diffrn_reflns_limit_h_max 11
_diffrn_reflns_limit_h_min -11
_diffrn_reflns_limit_k_max 13
_diffrn_reflns_limit_k_min -13
_diffrn_reflns_limit_l_max 13
_diffrn_reflns_limit_l_min -13
_diffrn_reflns_number 8450
_diffrn_reflns_theta_full 26.00
_diffrn_reflns_theta_max 26.00
_diffrn_reflns_theta_min 1.88
_exptl_absorpt_coefficient_mu 1.667
_exptl_absorpt_correction_type none
_exptl_crystal_colour red
_exptl_crystal_density_diffrn 1.566
_exptl_crystal_density_method 'not measured'
_exptl_crystal_description block
_exptl_crystal_F_000 520
_exptl_crystal_size_max 0.20
_exptl_crystal_size_mid 0.20
_exptl_crystal_size_min 0.18
_refine_diff_density_max 0.672
_refine_diff_density_min -0.297
_refine_ls_extinction_method none
_refine_ls_goodness_of_fit_ref 0.974
_refine_ls_hydrogen_treatment constr
_refine_ls_matrix_type full
_refine_ls_number_parameters 247
_refine_ls_number_reflns 4211
_refine_ls_number_restraints 0
_refine_ls_restrained_S_all 0.974
_refine_ls_R_factor_all 0.0354
_refine_ls_R_factor_gt 0.0282
_refine_ls_shift/su_max 0.000
_refine_ls_shift/su_mean 0.000
_refine_ls_structure_factor_coef Fsqd
_refine_ls_weighting_details 'calc w=1/[\s^2^(Fo^2^)+(0.0360P)^2^+0.5766P] where P=(Fo^2^+2Fc^2^)/3'
_refine_ls_weighting_scheme calc
_refine_ls_wR_factor_gt 0.0673
_refine_ls_wR_factor_ref 0.0711
_reflns_number_gt 3638
_reflns_number_total 4211
_reflns_threshold_expression I>2sigma(I)
_cod_data_source_file xu5820sup1.cf
_cod_data_source_block I
_cod_database_code 2239980
_cod_database_fobs_code 2239980

loop_
_symmetry_equiv_pos_as_xyz
'x, y, z'
'-x, -y, -z'

loop_
_atom_site_type_symbol
_atom_site_label
_atom_site_fract_x
_atom_site_fract_y
_atom_site_fract_z
_atom_site_U_iso_or_equiv
_atom_site_adp_type
_atom_site_calc_flag
_atom_site_refinement_flags
_atom_site_occupancy
_atom_site_symmetry_multiplicity
C C1 0.8392(4) 1.1137(3) 1.1880(3) 0.0617(8) Uani d . 1 1
H H1 0.9151 1.1225 1.1540 0.074 Uiso calc R 1 1
C C2 0.8380(4) 1.2036(3) 1.2804(4) 0.0735(10) Uani d . 1 1
H H2 0.9138 1.2747 1.3076 0.088 Uiso calc R 1 1
C C3 0.7274(4) 1.1903(3) 1.3330(3) 0.0710(9) Uani d . 1 1
H H3 0.7318 1.2513 1.3968 0.085 Uiso calc R 1 1
C C4 0.6105(4) 1.0881(3) 1.2926(3) 0.0608(8) Uani d . 1 1
H H4 0.5353 1.0797 1.3274 0.073 Uiso calc R 1 1
C C5 0.6088(3) 0.9985(2) 1.1986(3) 0.0476(6) Uani d . 1 1
C C6 0.7227(3) 1.0101(3) 1.1481(3) 0.0483(6) Uani d . 1 1
C C7 0.8124(4) 0.8983(3) 0.9953(3) 0.0698(9) Uani d . 1 1
H H7A 0.7863 0.8181 0.9452 0.105 Uiso calc R 1 1
H H7B 0.9112 0.9100 1.0600 0.105 Uiso calc R 1 1
H H7C 0.8113 0.9604 0.9401 0.105 Uiso calc R 1 1
C C8 0.5782(3) 0.8216(2) 1.0354(2) 0.0432(6) Uani d . 1 1
C C9 0.5304(3) 0.7106(3) 0.9491(3) 0.0481(6) Uani d . 1 1
H H9 0.5890 0.6925 0.9021 0.058 Uiso calc R 1 1
C C10 0.4006(3) 0.6289(3) 0.9325(3) 0.0485(6) Uani d . 1 1
H H10 0.3468 0.6512 0.9824 0.058 Uiso calc R 1 1
C C11 0.3379(3) 0.5172(3) 0.8514(3) 0.0498(6) Uani d . 1 1
C C12 0.2052(3) 0.4370(3) 0.8388(3) 0.0565(7) Uani d . 1 1
H H12 0.1471 0.4533 0.8869 0.068 Uiso calc R 1 1
C C13 0.1650(3) 0.3322(3) 0.7507(3) 0.0553(7) Uani d . 1 1
H H13 0.0780 0.2720 0.7329 0.066 Uiso calc R 1 1
C C14 0.2699(3) 0.3259(3) 0.6907(3) 0.0481(6) Uani d . 1 1
C C15 0.1367(4) 0.1291(3) 0.5589(3) 0.0627(8) Uani d . 1 1
H H15A 0.1256 0.0933 0.6314 0.094 Uiso calc R 1 1
H H15B 0.1532 0.0685 0.5022 0.094 Uiso calc R 1 1
H H15C 0.0469 0.1569 0.5134 0.094 Uiso calc R 1 1
C C16 0.3834(4) 0.2325(3) 0.5509(3) 0.0616(8) Uani d . 1 1
H H16A 0.4097 0.1522 0.5533 0.074 Uiso calc R 1 1
H H16B 0.4725 0.2934 0.6045 0.074 Uiso calc R 1 1
C C17 0.3371(4) 0.2598(3) 0.4147(3) 0.0679(9) Uani d . 1 1
H H17A 0.4175 0.2563 0.3821 0.081 Uiso calc R 1 1
H H17B 0.2482 0.1996 0.3597 0.081 Uiso calc R 1 1
C C18 0.2295(4) 0.4128(3) 0.3042(4) 0.0652(9) Uani d . 1 1
C C19 0.1969(5) 0.5379(4) 0.3189(5) 0.1004(14) Uani d . 1 1
H H19A 0.1788 0.5703 0.2390 0.151 Uiso calc R 1 1
H H19B 0.2815 0.5915 0.3852 0.151 Uiso calc R 1 1
H H19C 0.1093 0.5326 0.3420 0.151 Uiso calc R 1 1
I I1 0.77902(2) 0.097609(18) 0.70194(2) 0.06164(9) Uani d . 1 1
N N1 0.7029(3) 0.9082(2) 1.0575(2) 0.0474(5) Uani d . 1 1
N N2 0.2650(3) 0.2336(2) 0.6039(2) 0.0543(6) Uani d . 1 1
O O1 0.3053(3) 0.38152(19) 0.4157(2) 0.0676(6) Uani d . 1 1
O O2 0.0975(4) 0.6590(3) 0.0227(3) 0.1165(11) Uani d . 1 1
H H2A 0.0901 0.7284 0.0548 0.175 Uiso d R 1 1
H H2C 0.0115 0.6207 -0.0300 0.175 Uiso d R 1 1
O O3 0.1931(4) 0.3467(3) 0.2039(3) 0.1068(10) Uani d . 1 1
S S1 0.47604(8) 0.86129(6) 1.12820(7) 0.04896(17) Uani d . 1 1
S S2 0.41617(9) 0.45592(7) 0.74660(7) 0.05390(18) Uani d . 1 1

loop_
_atom_site_aniso_label
_atom_site_aniso_U_11
_atom_site_aniso_U_22
_atom_site_aniso_U_33
_atom_site_aniso_U_12
_atom_site_aniso_U_13
_atom_site_aniso_U_23
C1 0.0601(19) 0.0565(18) 0.0615(19) 0.0025(15) 0.0177(16) 0.0112(15)
C2 0.076(2) 0.0509(19) 0.074(2) -0.0031(17) 0.0110(19) 0.0046(16)
C3 0.081(2) 0.0509(18) 0.070(2) 0.0110(17) 0.0186(19) -0.0075(16)
C4 0.068(2) 0.0529(17) 0.0599(18) 0.0168(15) 0.0211(16) 0.0001(14)
C5 0.0508(16) 0.0426(14) 0.0440(15) 0.0127(12) 0.0091(12) 0.0068(12)
C6 0.0536(16) 0.0468(15) 0.0409(14) 0.0120(13) 0.0110(12) 0.0107(12)
C7 0.066(2) 0.082(2) 0.066(2) 0.0033(18) 0.0367(17) 0.0024(17)
C8 0.0467(15) 0.0472(15) 0.0371(13) 0.0148(12) 0.0143(11) 0.0091(11)
C9 0.0509(16) 0.0527(16) 0.0423(14) 0.0135(13) 0.0187(12) 0.0030(12)
C10 0.0521(16) 0.0505(15) 0.0436(15) 0.0154(13) 0.0172(12) 0.0015(12)
C11 0.0511(16) 0.0530(16) 0.0466(15) 0.0145(13) 0.0192(13) 0.0008(12)
C12 0.0516(17) 0.0603(18) 0.0597(18) 0.0108(14) 0.0255(14) -0.0024(14)
C13 0.0455(16) 0.0543(17) 0.0610(18) 0.0055(13) 0.0174(14) -0.0010(14)
C14 0.0468(15) 0.0492(15) 0.0424(14) 0.0137(13) 0.0080(12) 0.0025(12)
C15 0.067(2) 0.0493(17) 0.0566(18) 0.0091(15) 0.0084(15) -0.0061(14)
C16 0.0627(19) 0.0632(19) 0.0597(18) 0.0244(16) 0.0203(15) -0.0024(15)
C17 0.097(3) 0.0546(18) 0.063(2) 0.0304(18) 0.0367(19) 0.0014(15)
C18 0.067(2) 0.0576(19) 0.076(2) 0.0120(16) 0.0336(19) 0.0065(18)
C19 0.114(4) 0.069(2) 0.126(4) 0.039(2) 0.042(3) 0.019(2)
I1 0.06545(15) 0.05325(13) 0.06963(15) 0.00855(9) 0.03333(11) -0.00352(9)
N1 0.0494(13) 0.0504(13) 0.0425(12) 0.0090(11) 0.0174(10) 0.0077(10)
N2 0.0555(14) 0.0523(14) 0.0496(13) 0.0115(11) 0.0149(11) -0.0053(11)
O1 0.0943(17) 0.0500(12) 0.0587(13) 0.0227(12) 0.0266(12) -0.0024(10)
O2 0.121(3) 0.121(3) 0.106(2) 0.028(2) 0.044(2) -0.013(2)
O3 0.150(3) 0.093(2) 0.0662(17) 0.045(2) 0.0181(18) -0.0002(15)
S1 0.0494(4) 0.0476(4) 0.0501(4) 0.0109(3) 0.0197(3) -0.0004(3)
S2 0.0526(4) 0.0543(4) 0.0534(4) 0.0047(3) 0.0237(3) -0.0065(3)

loop_
_atom_type_symbol
_atom_type_description
_atom_type_scat_dispersion_real
_atom_type_scat_dispersion_imag
_atom_type_scat_source
C C 0.0033 0.0016 'International Tables Vol C Tables 4.2.6.8 and 6.1.1.4'
H H 0.0000 0.0000 'International Tables Vol C Tables 4.2.6.8 and 6.1.1.4'
I I -0.4742 1.8119 'International Tables Vol C Tables 4.2.6.8 and 6.1.1.4'
N N 0.0061 0.0033 'International Tables Vol C Tables 4.2.6.8 and 6.1.1.4'
O O 0.0106 0.0060 'International Tables Vol C Tables 4.2.6.8 and 6.1.1.4'
S S 0.1246 0.1234 'International Tables Vol C Tables 4.2.6.8 and 6.1.1.4'

loop_
_geom_angle_atom_site_label_1
_geom_angle_atom_site_label_2
_geom_angle_atom_site_label_3
_geom_angle
C2 C1 C6 117.4(3)
C2 C1 H1 121.3
C6 C1 H1 121.3
C3 C2 C1 121.7(3)
C3 C2 H2 119.2
C1 C2 H2 119.2
C2 C3 C4 121.1(3)
C2 C3 H3 119.4
C4 C3 H3 119.4
C3 C4 C5 117.8(3)
C3 C4 H4 121.1
C5 C4 H4 121.1
C4 C5 C6 121.1(3)
C4 C5 S1 128.1(3)
C6 C5 S1 110.7(2)
C1 C6 C5 120.8(3)
C1 C6 N1 126.9(3)
C5 C6 N1 112.3(2)
N1 C7 H7A 109.5
N1 C7 H7B 109.5
H7A C7 H7B 109.5
N1 C7 H7C 109.5
H7A C7 H7C 109.5
H7B C7 H7C 109.5
N1 C8 C9 126.3(2)
N1 C8 S1 111.84(19)
C9 C8 S1 121.9(2)
C10 C9 C8 121.8(2)
C10 C9 H9 119.1
C8 C9 H9 119.1
C9 C10 C11 128.8(3)
C9 C10 H10 115.6
C11 C10 H10 115.6
C10 C11 C12 126.4(3)
C10 C11 S2 124.4(2)
C12 C11 S2 109.2(2)
C13 C12 C11 115.8(3)
C13 C12 H12 122.1
C11 C12 H12 122.1
C12 C13 C14 112.4(3)
C12 C13 H13 123.8
C14 C13 H13 123.8
N2 C14 C13 126.6(3)
N2 C14 S2 122.6(2)
C13 C14 S2 110.8(2)
N2 C15 H15A 109.5
N2 C15 H15B 109.5
H15A C15 H15B 109.5
N2 C15 H15C 109.5
H15A C15 H15C 109.5
H15B C15 H15C 109.5
N2 C16 C17 112.6(3)
N2 C16 H16A 109.1
C17 C16 H16A 109.1
N2 C16 H16B 109.1
C17 C16 H16B 109.1
H16A C16 H16B 107.8
O1 C17 C16 107.5(2)
O1 C17 H17A 110.2
C16 C17 H17A 110.2
O1 C17 H17B 110.2
C16 C17 H17B 110.2
H17A C17 H17B 108.5
O3 C18 O1 122.8(3)
O3 C18 C19 125.1(4)
O1 C18 C19 112.2(3)
C18 C19 H19A 109.5
C18 C19 H19B 109.5
H19A C19 H19B 109.5
C18 C19 H19C 109.5
H19A C19 H19C 109.5
H19B C19 H19C 109.5
C8 N1 C6 114.3(2)
C8 N1 C7 123.9(2)
C6 N1 C7 121.8(2)
C14 N2 C15 119.5(3)
C14 N2 C16 122.8(3)
C15 N2 C16 117.7(2)
C18 O1 C17 117.4(2)
H2A O2 H2C 109.5
C8 S1 C5 90.83(14)
C14 S2 C11 91.88(14)

loop_
_geom_bond_atom_site_label_1
_geom_bond_atom_site_label_2
_geom_bond_distance
C1 C2 1.384(5)
C1 C6 1.387(4)
C1 H1 0.9300
C2 C3 1.379(5)
C2 H2 0.9300
C3 C4 1.379(5)
C3 H3 0.9300
C4 C5 1.385(4)
C4 H4 0.9300
C5 C6 1.391(4)
C5 S1 1.745(3)
C6 N1 1.401(3)
C7 N1 1.465(4)
C7 H7A 0.9600
C7 H7B 0.9600
C7 H7C 0.9600
C8 N1 1.343(3)
C8 C9 1.408(4)
C8 S1 1.740(3)
C9 C10 1.362(4)
C9 H9 0.9300
C10 C11 1.387(4)
C10 H10 0.9300
C11 C12 1.387(4)
C11 S2 1.752(3)
C12 C13 1.372(4)
C12 H12 0.9300
C13 C14 1.403(4)
C13 H13 0.9300
C14 N2 1.340(3)
C14 S2 1.741(3)
C15 N2 1.459(4)
C15 H15A 0.9600
C15 H15B 0.9600
C15 H15C 0.9600
C16 N2 1.459(4)
C16 C17 1.503(5)
C16 H16A 0.9700
C16 H16B 0.9700
C17 O1 1.439(4)
C17 H17A 0.9700
C17 H17B 0.9700
C18 O3 1.196(4)
C18 O1 1.318(4)
C18 C19 1.489(5)
C19 H19A 0.9600
C19 H19B 0.9600
C19 H19C 0.9600
O2 H2A 0.8500
O2 H2C 0.8500

loop_
_geom_hbond_atom_site_label_D
_geom_hbond_atom_site_label_H
_geom_hbond_atom_site_label_A
_geom_hbond_site_symmetry_A
_geom_hbond_distance_DH
_geom_hbond_distance_HA
_geom_hbond_distance_DA
_geom_hbond_angle_DHA
O2 H2A I1 2_666 0.85 2.95 3.647(3) 140
O2 H2C O3 2_565 0.85 2.35 3.056(5) 140
C7 H7A O3 2_666 0.96 2.46 3.364(5) 157
C19 H19A O2 . 0.96 2.60 3.554(6) 173

loop_
_geom_torsion_atom_site_label_1
_geom_torsion_atom_site_label_2
_geom_torsion_atom_site_label_3
_geom_torsion_atom_site_label_4
_geom_torsion
C6 C1 C2 C3 1.2(5)
C1 C2 C3 C4 -2.0(6)
C2 C3 C4 C5 0.8(5)
C3 C4 C5 C6 1.1(4)
C3 C4 C5 S1 -179.4(3)
C2 C1 C6 C5 0.6(4)
C2 C1 C6 N1 -179.2(3)
C4 C5 C6 C1 -1.8(4)
S1 C5 C6 C1 178.6(2)
C4 C5 C6 N1 178.0(3)
S1 C5 C6 N1 -1.6(3)
N1 C8 C9 C10 -179.3(3)
S1 C8 C9 C10 0.7(4)
C8 C9 C10 C11 179.5(3)
C9 C10 C11 C12 179.7(3)
C9 C10 C11 S2 -0.9(5)
C10 C11 C12 C13 179.2(3)
S2 C11 C12 C13 -0.3(4)
C11 C12 C13 C14 0.8(4)
C12 C13 C14 N2 177.7(3)
C12 C13 C14 S2 -1.0(3)
N2 C16 C17 O1 61.2(4)
C9 C8 N1 C6 179.6(3)
S1 C8 N1 C6 -0.4(3)
C9 C8 N1 C7 -1.4(4)
S1 C8 N1 C7 178.5(2)
C1 C6 N1 C8 -178.9(3)
C5 C6 N1 C8 1.3(3)
C1 C6 N1 C7 2.1(4)
C5 C6 N1 C7 -177.7(3)
C13 C14 N2 C15 3.2(4)
S2 C14 N2 C15 -178.3(2)
C13 C14 N2 C16 -177.0(3)
S2 C14 N2 C16 1.5(4)
C17 C16 N2 C14 -105.5(3)
C17 C16 N2 C15 74.3(4)
O3 C18 O1 C17 -3.4(5)
C19 C18 O1 C17 177.0(3)
C16 C17 O1 C18 -164.4(3)
N1 C8 S1 C5 -0.4(2)
C9 C8 S1 C5 179.6(2)
C4 C5 S1 C8 -178.4(3)
C6 C5 S1 C8 1.1(2)
N2 C14 S2 C11 -178.0(2)
C13 C14 S2 C11 0.7(2)
C10 C11 S2 C14 -179.8(3)
C12 C11 S2 C14 -0.3(2)
